data_9017071
loop_
_publ_author_name
'Williams, E. R.'
'Weller, M. T.'

_publ_section_title
;
 A variable-temperature neutron diffraction study of serandite: A Mn-silicate
 framework with a very strong, two-proton site, hydrogen bond
 Note: T = 575 K
;
_journal_name_full 'American Mineralogist'
_journal_page_first 1755
_journal_page_last 1760
_journal_volume 99
_journal_year 2014
_chemical_compound_source 'Mont St. Hilaire, Quebec, Canada'
_chemical_formula_sum 'Ca0.074 H Mn1.926 Na O9 Si3'
_chemical_name_mineral Serandite
_space_group_IT_number 2
_space_group_name_Hall '-P 1'
_space_group_name_H-M_alt 'P -1'
_symmetry_space_group_name_H-M 'P -1'
_cell_angle_alpha 90.362
_cell_angle_beta 94.016
_cell_angle_gamma 102.822
_cell_length_a 7.7283
_cell_length_b 6.9174
_cell_length_c 6.7608
_cell_formula_units_Z 2
_cell_volume 351.464
_database_code_amcsd 0020405
_diffrn_ambient_temperature 575
_exptl_crystal_density_diffrn 3.411
_cod_data_source_file inputs/fixed/downloads/05/05792.cif
_cod_data_source_block 05792
_cod_original_formula_sum 'Mn1.926 Ca.074 Na Si3 O9 H'
_cod_database_code 9017071

loop_
_space_group_symop_operation_xyz
x,y,z
-x,-y,-z

loop_
_atom_site_label
_atom_site_fract_x
_atom_site_fract_y
_atom_site_fract_z
_atom_site_occupancy
_atom_site_U_iso_or_equiv
Mn1 0.84440 0.58310 0.13850 1.00000 0.01580
Mn2 0.85520 0.09170 0.13430 0.92580 0.00900
Ca2 0.85520 0.09170 0.13430 0.07420 0.00900
Na1 0.56440 0.26010 0.36460 1.00000 0.04200
Si1 0.21290 0.41440 0.34760 1.00000 0.01210
Si2 0.20720 0.95130 0.34650 1.00000 0.01210
Si3 0.45280 0.73440 0.14760 1.00000 0.01210
O1 0.66380 0.79170 0.10930 1.00000 0.01730
O2 0.32400 0.70580 0.93930 1.00000 0.01730
O3 0.17760 0.49290 0.55110 1.00000 0.01730
O4 0.15990 0.84100 0.56070 1.00000 0.01730
O5 0.06330 0.39640 0.16670 1.00000 0.01730
O6 0.05490 0.89510 0.17460 1.00000 0.01730
O7 0.40450 0.53700 0.27700 1.00000 0.01730
O8 0.39770 0.91170 0.28000 1.00000 0.01730
O9 0.25760 0.18490 0.39070 1.00000 0.01730
H16 0.13500 0.62800 0.55100 0.55000 0.04400
H17 0.15500 0.70300 0.52400 0.45000 0.04400

loop_
_cod_related_entry_id
_cod_related_entry_database
_cod_related_entry_code
1 AMCSD 0020405
